data_7114335
loop_
_publ_author_name
'Nishihara, Sadafumi'
'Akutagawa, Tomoyuki'
'Hasegawa, Tatsuo'
'Nakamura, Takayoshi'

_publ_section_title
;
 Formation of a molecular spin ladder induced by a supramolecular cation
 structure
;
_journal_issue 5
_journal_name_full 'Chemical Communications'
_journal_page_first 408
_journal_paper_doi 10.1039/b110368g
_journal_year 2002
_chemical_compound_source 'synthesized by the authors, see text'
_chemical_formula_sum 'C46 H64 N4 Ni2 O12 S20'
_chemical_formula_weight 1623.63
_space_group_IT_number 2
_symmetry_cell_setting triclinic
_symmetry_Int_Tables_number 2
_symmetry_space_group_name_Hall '-P 1'
_symmetry_space_group_name_H-M 'P -1'
_audit_creation_date 'Thu Dec 20 18:30:06 2001'
_audit_creation_method 'by teXsan'
_cell_angle_alpha 73.5786(9)
_cell_angle_beta 76.2712(8)
_cell_angle_gamma 82.426(1)
_cell_formula_units_Z 2
_cell_length_a 13.1321(4)
_cell_length_b 16.3032(5)
_cell_length_c 17.6903(5)
_cell_measurement_reflns_used 26974
_cell_measurement_temperature 296.2
_cell_measurement_theta_max 27.5
_cell_measurement_theta_min 1.5
_cell_volume 3520.60(18)
_computing_cell_refinement PROCESS-AUTO
_computing_data_collection PROCESS-AUTO
_computing_data_reduction 'teXsan Ver. 1.10'
_computing_molecular_graphics ORTEP-III
_computing_publication_material 'teXsan Ver. 1.10'
_computing_structure_refinement 'teXsan Ver. 1.10'
_computing_structure_solution SIR92
_diffrn_ambient_temperature 296.2
_diffrn_measurement_device_type Rigaku
_diffrn_measurement_method \w-scan
_diffrn_orient_matrix_UB_11 0.00000
_diffrn_orient_matrix_UB_12 0.00000
_diffrn_orient_matrix_UB_13 0.00000
_diffrn_orient_matrix_UB_21 0.00000
_diffrn_orient_matrix_UB_22 0.00000
_diffrn_orient_matrix_UB_23 0.00000
_diffrn_orient_matrix_UB_31 0.00000
_diffrn_orient_matrix_UB_32 0.00000
_diffrn_orient_matrix_UB_33 0.00000
_diffrn_radiation_detector 'Imaging Plate'
_diffrn_radiation_monochromator graphite
_diffrn_radiation_source 'X-ray tube'
_diffrn_radiation_type 'Mo K\a'
_diffrn_radiation_wavelength 0.7107
_diffrn_reflns_av_R_equivalents 0.054
_diffrn_reflns_limit_h_max 16
_diffrn_reflns_limit_h_min -17
_diffrn_reflns_limit_k_max 0
_diffrn_reflns_limit_k_min -21
_diffrn_reflns_limit_l_max 21
_diffrn_reflns_limit_l_min -22
_diffrn_reflns_number 55511
_diffrn_reflns_reduction_process 'Lp corrections applied'
_diffrn_reflns_theta_max 27.48
_diffrn_standards_decay_% 0.00
_diffrn_standards_interval_count 0
_diffrn_standards_number 0
_exptl_absorpt_coefficient_mu 1.182
_exptl_absorpt_correction_type multi-scan
_exptl_crystal_colour black
_exptl_crystal_density_diffrn 1.531
_exptl_crystal_density_meas ?
_exptl_crystal_description needle
_exptl_crystal_size_max 0.800
_exptl_crystal_size_mid 0.300
_exptl_crystal_size_min 0.300
_refine_diff_density_max 0.31
_refine_diff_density_min -0.37
_refine_ls_extinction_method none
_refine_ls_goodness_of_fit_ref 1.109
_refine_ls_hydrogen_treatment noref
_refine_ls_matrix_type full
_refine_ls_number_constraints 0
_refine_ls_number_parameters 757
_refine_ls_number_reflns 8095
_refine_ls_number_restraints 0
_refine_ls_R_factor_gt 0.0377
_refine_ls_shift/su_max 0.0006
_refine_ls_structure_factor_coef Fsqd
_refine_ls_weighting_scheme calc
_refine_ls_wR_factor_ref 0.0943
_reflns_number_observed 8095
_reflns_number_total 16043
_reflns_observed_criterion F^2^>3.0\s(F^2^)
_cod_data_source_file b110368g.txt
_cod_data_source_block 2
_cod_depositor_comments
;
The following automatic conversions were performed:

'_exptl_crystal_density_meas' value 'not measured' was changed to '?'
- the value is perceived as not measured.

Automatic conversion script
Id: cif_fix_values 3008 2015-01-20 13:52:24Z robertas 
;
_cod_original_cell_volume 3520.6(2)
_cod_original_sg_symbol_H-M 'P -1         '
_cod_database_code 7114335

loop_
_symmetry_equiv_pos_as_xyz
x,y,z
-x,-y,-z

loop_
_atom_site_label
_atom_site_type_symbol
_atom_site_fract_x
_atom_site_fract_y
_atom_site_fract_z
_atom_site_U_iso_or_equiv
_atom_site_adp_type
_atom_site_occupancy
_atom_site_calc_flag
Ni(1) Ni 0.09250(4) -0.41156(3) -0.08839(3) 0.0420(1) Uani 1.00 d
Ni(2) Ni 0.88698(3) -0.07761(3) -0.41387(3) 0.0418(1) Uani 1.00 d
S(1) S 0.17429(9) -0.48348(7) 0.00421(6) 0.0611(3) Uani 1.00 d
S(2) S 0.15247(9) -0.47564(8) 0.17666(7) 0.0655(3) Uani 1.00 d
S(3) S 0.0623(1) -0.40573(10) 0.31731(7) 0.0782(4) Uani 1.00 d
S(4) S -0.01388(9) -0.34215(8) 0.16333(7) 0.0628(3) Uani 1.00 d
S(5) S -0.00460(8) -0.33705(7) -0.01108(6) 0.0543(3) Uani 1.00 d
S(6) S 0.00842(8) -0.34138(7) -0.18097(6) 0.0560(3) Uani 1.00 d
S(7) S 0.02811(8) -0.35494(7) -0.35177(6) 0.0548(3) Uani 1.00 d
S(8) S 0.12250(9) -0.42677(9) -0.49166(7) 0.0701(4) Uani 1.00 d
S(9) S 0.19585(8) -0.48703(7) -0.33696(6) 0.0572(3) Uani 1.00 d
S(10) S 0.19120(8) -0.48638(7) -0.16491(6) 0.0546(3) Uani 1.00 d
S(11) S 0.98892(8) -0.13701(7) -0.33107(6) 0.0568(3) Uani 1.00 d
S(12) S 0.97130(8) -0.13715(7) -0.15648(6) 0.0551(3) Uani 1.00 d
S(13) S 0.86818(9) -0.08836(8) -0.00538(7) 0.0675(4) Uani 1.00 d
S(14) S 0.77547(8) -0.03487(8) -0.15178(6) 0.0595(3) Uani 1.00 d
S(15) S 0.77478(8) -0.02489(7) -0.32527(6) 0.0561(3) Uani 1.00 d
S(16) S 0.78756(8) -0.01520(7) -0.49802(6) 0.0548(3) Uani 1.00 d
S(17) S 0.80521(9) -0.01606(8) -0.67195(6) 0.0635(3) Uani 1.00 d
S(18) S 0.9056(1) -0.07060(9) -0.82089(7) 0.0812(4) Uani 1.00 d
S(19) S 0.99891(8) -0.12224(8) -0.67522(7) 0.0607(3) Uani 1.00 d
S(20) S 0.99634(7) -0.13338(7) -0.50105(6) 0.0550(3) Uani 1.00 d
O(1) O 0.5219(4) -0.2179(2) -0.6475(2) 0.095(1) Uani 1.00 d
O(2) O 0.3548(3) -0.2082(2) -0.5197(3) 0.089(1) Uani 1.00 d
O(3) O 0.3601(2) -0.2985(2) -0.3636(3) 0.085(1) Uani 1.00 d
O(4) O 0.5557(3) -0.3532(2) -0.3242(2) 0.083(1) Uani 1.00 d
O(5) O 0.7317(2) -0.3535(2) -0.4453(2) 0.0666(10) Uani 1.00 d
O(6) O 0.7193(3) -0.2577(2) -0.5998(2) 0.082(1) Uani 1.00 d
O(7) O 0.4520(2) -0.1773(2) -0.1576(2) 0.0719(10) Uani 1.00 d
O(8) O 0.2657(2) -0.1450(2) -0.0536(2) 0.0624(9) Uani 1.00 d
O(9) O 0.2489(2) -0.2210(2) 0.1096(2) 0.075(1) Uani 1.00 d
O(10) O 0.4281(3) -0.2733(2) 0.1782(2) 0.078(1) Uani 1.00 d
O(11) O 0.6112(2) -0.3032(2) 0.0681(2) 0.076(1) Uani 1.00 d
O(12) O 0.6346(2) -0.2297(2) -0.0957(2) 0.0665(10) Uani 1.00 d
N(1) N 0.4686(2) -0.6653(2) -0.5096(2) 0.0441(8) Uani 1.00 d
N(2) N 0.5445(2) -0.8319(2) -0.0076(2) 0.0431(8) Uani 1.00 d
N(3) N 0.5750(5) -0.4949(4) -0.1012(3) 0.136(2) Uani 1.00 d
N(4) N 0.4705(5) -0.0290(4) -0.3880(3) 0.116(2) Uani 1.00 d
C(1) C 0.1159(3) -0.4415(2) 0.0841(2) 0.048(1) Uani 1.00 d
C(2) C 0.0667(3) -0.4079(3) 0.2240(2) 0.057(1) Uani 1.00 d
C(3) C 0.0371(3) -0.3784(2) 0.0771(2) 0.046(1) Uani 1.00 d
C(4) C 0.0658(3) -0.3856(2) -0.2594(2) 0.045(1) Uani 1.00 d
C(5) C 0.1151(3) -0.4234(3) -0.3988(2) 0.052(1) Uani 1.00 d
C(6) C 0.1454(3) -0.4484(2) -0.2524(2) 0.044(1) Uani 1.00 d
C(7) C 0.9244(3) -0.1081(2) -0.2452(2) 0.0423(10) Uani 1.00 d
C(8) C 0.8720(3) -0.0865(2) -0.0998(2) 0.049(1) Uani 1.00 d
C(9) C 0.8311(3) -0.0592(2) -0.2426(2) 0.044(1) Uani 1.00 d
C(10) C 0.8517(3) -0.0456(2) -0.5830(2) 0.046(1) Uani 1.00 d
C(11) C 0.9039(3) -0.0696(3) -0.7277(2) 0.057(1) Uani 1.00 d
C(12) C 0.9430(3) -0.0967(2) -0.5842(2) 0.045(1) Uani 1.00 d
C(13) C 0.4298(7) -0.1596(4) -0.6562(4) 0.115(3) Uani 1.00 d
C(14) C 0.3379(6) -0.1979(4) -0.5959(6) 0.126(3) Uani 1.00 d
C(15) C 0.2609(4) -0.2253(4) -0.4586(5) 0.114(3) Uani 1.00 d
C(16) C 0.2843(4) -0.2311(4) -0.3812(5) 0.108(2) Uani 1.00 d
C(17) C 0.3792(5) -0.3142(4) -0.2844(4) 0.104(2) Uani 1.00 d
C(18) C 0.4602(5) -0.3832(4) -0.2722(3) 0.102(2) Uani 1.00 d
C(19) C 0.6440(5) -0.4109(4) -0.3123(3) 0.103(2) Uani 1.00 d
C(20) C 0.7389(4) -0.3699(4) -0.3641(4) 0.100(2) Uani 1.00 d
C(21) C 0.8203(3) -0.3148(3) -0.4999(4) 0.093(2) Uani 1.00 d
C(22) C 0.8112(4) -0.3080(4) -0.5828(4) 0.097(2) Uani 1.00 d
C(23) C 0.7079(6) -0.2432(5) -0.6808(4) 0.112(3) Uani 1.00 d
C(24) C 0.6150(8) -0.1817(4) -0.6947(3) 0.118(3) Uani 1.00 d
C(25) C 0.3706(4) -0.1185(3) -0.1848(3) 0.081(2) Uani 1.00 d
C(26) C 0.2685(4) -0.1474(3) -0.1336(3) 0.078(2) Uani 1.00 d
C(27) C 0.1673(3) -0.1664(3) -0.0016(4) 0.082(2) Uani 1.00 d
C(28) C 0.1695(3) -0.1604(4) 0.0791(4) 0.087(2) Uani 1.00 d
C(29) C 0.2462(4) -0.2274(4) 0.1905(3) 0.089(2) Uani 1.00 d
C(30) C 0.3236(5) -0.2969(4) 0.2188(3) 0.091(2) Uani 1.00 d
C(31) C 0.5072(6) -0.3377(4) 0.1994(3) 0.095(2) Uani 1.00 d
C(32) C 0.6108(5) -0.3115(4) 0.1501(4) 0.094(2) Uani 1.00 d
C(33) C 0.7103(4) -0.2938(3) 0.0182(4) 0.081(2) Uani 1.00 d
C(34) C 0.7062(3) -0.2965(3) -0.0644(4) 0.078(2) Uani 1.00 d
C(35) C 0.6315(4) -0.2258(4) -0.1751(3) 0.084(2) Uani 1.00 d
C(36) C 0.5549(4) -0.1570(4) -0.2045(3) 0.086(2) Uani 1.00 d
C(37) C 0.4040(3) -0.5173(2) -0.5087(2) 0.050(1) Uani 1.00 d
C(38) C 0.4847(3) -0.5800(2) -0.5044(2) 0.0395(10) Uani 1.00 d
C(39) C 0.5807(3) -0.5636(2) -0.4958(3) 0.050(1) Uani 1.00 d
C(40) C 0.5890(3) -0.9868(2) 0.0221(3) 0.053(1) Uani 1.00 d
C(41) C 0.5216(2) -0.9187(2) -0.0043(2) 0.0373(9) Uani 1.00 d
C(42) C 0.4333(3) -0.9306(2) -0.0263(3) 0.052(1) Uani 1.00 d
C(43) C 0.5873(5) -0.5563(4) -0.0527(4) 0.091(2) Uani 1.00 d
C(44) C 0.6011(5) -0.6329(3) 0.0076(4) 0.109(2) Uani 1.00 d
C(45) C 0.5130(5) -0.0786(4) -0.4220(3) 0.083(2) Uani 1.00 d
C(46) C 0.5661(5) -0.1416(3) -0.4648(4) 0.096(2) Uani 1.00 d
H(1) H 0.3085 -0.3486 0.2072 0.1109 Uiso 1.00 calc
H(2) H 0.3157 -0.3107 0.2768 0.1109 Uiso 1.00 calc
H(3) H 0.2655 -0.1745 0.1979 0.1100 Uiso 1.00 calc
H(4) H 0.1770 -0.2375 0.2244 0.1100 Uiso 1.00 calc
H(5) H 0.1113 -0.1279 -0.0225 0.0988 Uiso 1.00 calc
H(6) H 0.1518 -0.2235 0.0011 0.0988 Uiso 1.00 calc
H(7) H 0.1016 -0.1711 0.1145 0.1090 Uiso 1.00 calc
H(8) H 0.1838 -0.1029 0.0756 0.1090 Uiso 1.00 calc
H(9) H 0.3799 -0.0622 -0.1804 0.0964 Uiso 1.00 calc
H(10) H 0.3728 -0.1130 -0.2409 0.0964 Uiso 1.00 calc
H(11) H 0.2629 -0.2057 -0.1357 0.0915 Uiso 1.00 calc
H(12) H 0.2119 -0.1128 -0.1541 0.0915 Uiso 1.00 calc
H(13) H 0.7367 -0.2398 0.0152 0.0974 Uiso 1.00 calc
H(14) H 0.7611 -0.3383 0.0399 0.0974 Uiso 1.00 calc
H(15) H 0.6830 -0.3518 -0.0607 0.0946 Uiso 1.00 calc
H(16) H 0.7746 -0.2920 -0.0989 0.0946 Uiso 1.00 calc
H(17) H 0.7001 -0.2192 -0.2109 0.1019 Uiso 1.00 calc
H(18) H 0.6095 -0.2804 -0.1786 0.1019 Uiso 1.00 calc
H(19) H 0.5572 -0.1466 -0.2619 0.1113 Uiso 1.00 calc
H(20) H 0.5724 -0.1029 -0.1984 0.1113 Uiso 1.00 calc
H(21) H 0.5043 -0.3499 0.2580 0.1103 Uiso 1.00 calc
H(22) H 0.4911 -0.3921 0.1929 0.1103 Uiso 1.00 calc
H(23) H 0.6654 -0.3524 0.1686 0.1149 Uiso 1.00 calc
H(24) H 0.6221 -0.2575 0.1582 0.1149 Uiso 1.00 calc
H(25) H 0.4058 -0.2648 -0.2745 0.1245 Uiso 1.00 calc
H(26) H 0.3177 -0.3283 -0.2405 0.1245 Uiso 1.00 calc
H(27) H 0.4406 -0.4331 -0.2850 0.1293 Uiso 1.00 calc
H(28) H 0.4687 -0.4052 -0.2160 0.1293 Uiso 1.00 calc
H(29) H 0.4413 -0.1045 -0.6506 0.1387 Uiso 1.00 calc
H(30) H 0.4186 -0.1487 -0.7113 0.1387 Uiso 1.00 calc
H(31) H 0.3248 -0.2510 -0.6028 0.1433 Uiso 1.00 calc
H(32) H 0.2737 -0.1598 -0.6018 0.1433 Uiso 1.00 calc
H(33) H 0.2046 -0.1822 -0.4687 0.1260 Uiso 1.00 calc
H(34) H 0.2345 -0.2797 -0.4557 0.1260 Uiso 1.00 calc
H(35) H 0.2205 -0.2408 -0.3377 0.1267 Uiso 1.00 calc
H(36) H 0.3080 -0.1780 -0.3812 0.1267 Uiso 1.00 calc
H(37) H 0.8253 -0.2584 -0.4945 0.1087 Uiso 1.00 calc
H(38) H 0.8840 -0.3481 -0.4894 0.1087 Uiso 1.00 calc
H(39) H 0.8102 -0.3638 -0.5889 0.1138 Uiso 1.00 calc
H(40) H 0.8725 -0.2820 -0.6202 0.1138 Uiso 1.00 calc
H(41) H 0.7712 -0.2222 -0.7188 0.1272 Uiso 1.00 calc
H(42) H 0.6963 -0.2961 -0.6909 0.1272 Uiso 1.00 calc
H(43) H 0.6137 -0.1631 -0.7511 0.1378 Uiso 1.00 calc
H(44) H 0.6250 -0.1297 -0.6798 0.1378 Uiso 1.00 calc
H(45) H 0.6503 -0.4288 -0.2565 0.1254 Uiso 1.00 calc
H(46) H 0.6398 -0.4634 -0.3273 0.1254 Uiso 1.00 calc
H(47) H 0.8011 -0.4030 -0.3538 0.1193 Uiso 1.00 calc
H(48) H 0.7401 -0.3154 -0.3506 0.1193 Uiso 1.00 calc
H(49) H 0.5308 -0.7026 -0.5053 0.0529 Uiso 1.00 calc
H(50) H 0.4124 -0.6904 -0.4673 0.0529 Uiso 1.00 calc
H(51) H 0.4512 -0.6620 -0.5602 0.0529 Uiso 1.00 calc
H(52) H 0.6111 -0.8176 -0.0425 0.0518 Uiso 1.00 calc
H(53) H 0.4917 -0.7910 -0.0274 0.0518 Uiso 1.00 calc
H(54) H 0.5466 -0.8280 0.0449 0.0518 Uiso 1.00 calc
H(55) H 0.6248 -0.6205 0.0521 0.1299 Uiso 1.00 calc
H(56) H 0.5376 -0.6612 0.0320 0.1299 Uiso 1.00 calc
H(57) H 0.6538 -0.6735 -0.0113 0.1299 Uiso 1.00 calc
H(58) H 0.5717 -0.1972 -0.4284 0.1117 Uiso 1.00 calc
H(59) H 0.5288 -0.1458 -0.5040 0.1117 Uiso 1.00 calc
H(60) H 0.6360 -0.1263 -0.4929 0.1117 Uiso 1.00 calc
H(62) H 0.3369 -0.5300 -0.5151 0.0597 Uiso 1.00 calc
H(63) H 0.6365 -0.6081 -0.4926 0.0615 Uiso 1.00 calc
H(65) H 0.6512 -0.9769 0.0374 0.0637 Uiso 1.00 calc
H(68) H 0.3870 -0.8816 -0.0452 0.0623 Uiso 1.00 calc

loop_
_atom_site_aniso_label
_atom_site_aniso_U_11
_atom_site_aniso_U_22
_atom_site_aniso_U_33
_atom_site_aniso_U_12
_atom_site_aniso_U_13
_atom_site_aniso_U_23
Ni(1) 0.0453(3) 0.0410(3) 0.0420(3) -0.0030(2) -0.0141(2) -0.0106(2)
Ni(2) 0.0405(2) 0.0429(3) 0.0422(3) -0.0017(2) -0.0137(2) -0.0080(2)
S(1) 0.0761(7) 0.0607(7) 0.0498(6) 0.0193(6) -0.0269(5) -0.0194(5)
S(2) 0.0745(7) 0.0780(8) 0.0453(6) 0.0071(6) -0.0230(5) -0.0149(5)
S(3) 0.0799(8) 0.115(1) 0.0447(6) -0.0140(8) -0.0109(6) -0.0282(7)
S(4) 0.0591(6) 0.0805(8) 0.0508(6) 0.0018(6) -0.0082(5) -0.0264(6)
S(5) 0.0518(5) 0.0631(7) 0.0496(6) 0.0096(5) -0.0176(4) -0.0178(5)
S(6) 0.0602(6) 0.0619(6) 0.0503(6) 0.0185(5) -0.0218(5) -0.0233(5)
S(7) 0.0546(5) 0.0667(7) 0.0494(6) 0.0107(5) -0.0234(4) -0.0215(5)
S(8) 0.0687(7) 0.0990(9) 0.0543(7) 0.0080(7) -0.0236(5) -0.0362(6)
S(9) 0.0623(6) 0.0626(7) 0.0525(6) 0.0137(5) -0.0182(5) -0.0272(5)
S(10) 0.0626(6) 0.0531(6) 0.0496(6) 0.0150(5) -0.0224(5) -0.0154(5)
S(11) 0.0531(5) 0.0704(7) 0.0486(6) 0.0196(5) -0.0207(4) -0.0207(5)
S(12) 0.0576(6) 0.0618(6) 0.0536(6) 0.0142(5) -0.0278(5) -0.0224(5)
S(13) 0.0702(7) 0.0901(9) 0.0548(7) 0.0064(7) -0.0264(5) -0.0334(6)
S(14) 0.0569(6) 0.0725(7) 0.0552(6) 0.0165(6) -0.0207(5) -0.0287(5)
S(15) 0.0507(5) 0.0666(7) 0.0493(6) 0.0159(5) -0.0200(4) -0.0138(5)
S(16) 0.0516(5) 0.0665(7) 0.0472(6) 0.0131(5) -0.0189(4) -0.0172(5)
S(17) 0.0679(7) 0.0767(8) 0.0475(6) 0.0130(6) -0.0250(5) -0.0165(5)
S(18) 0.1030(10) 0.0969(10) 0.0485(7) 0.0011(8) -0.0196(6) -0.0270(7)
S(19) 0.0575(6) 0.0721(7) 0.0532(6) 0.0008(6) -0.0071(5) -0.0237(5)
S(20) 0.0457(5) 0.0676(7) 0.0529(6) 0.0098(5) -0.0183(4) -0.0174(5)
O(1) 0.143(3) 0.058(2) 0.095(3) -0.018(2) -0.058(3) -0.006(2)
O(2) 0.069(2) 0.064(2) 0.151(4) 0.009(2) -0.064(2) -0.026(2)
O(3) 0.063(2) 0.062(2) 0.128(3) 0.000(2) 0.000(2) -0.041(2)
O(4) 0.088(2) 0.086(2) 0.069(2) -0.012(2) -0.017(2) -0.007(2)
O(5) 0.048(2) 0.068(2) 0.093(2) -0.008(1) -0.031(2) -0.021(2)
O(6) 0.081(2) 0.085(2) 0.077(2) -0.016(2) 0.005(2) -0.030(2)
O(7) 0.067(2) 0.080(2) 0.063(2) -0.003(2) -0.022(1) -0.004(2)
O(8) 0.044(1) 0.067(2) 0.083(2) -0.006(1) -0.021(1) -0.024(2)
O(9) 0.074(2) 0.081(2) 0.065(2) -0.007(2) 0.003(2) -0.024(2)
O(10) 0.102(2) 0.062(2) 0.072(2) -0.003(2) -0.028(2) -0.012(2)
O(11) 0.065(2) 0.076(2) 0.094(2) 0.013(2) -0.036(2) -0.024(2)
O(12) 0.060(2) 0.062(2) 0.075(2) 0.011(2) -0.011(1) -0.022(2)
N(1) 0.043(2) 0.030(2) 0.066(2) -0.001(1) -0.020(1) -0.016(1)
N(2) 0.042(2) 0.035(2) 0.057(2) -0.002(1) -0.017(1) -0.014(1)
N(3) 0.144(5) 0.168(6) 0.066(4) 0.010(5) -0.006(3) -0.007(4)
N(4) 0.143(5) 0.126(5) 0.063(3) 0.006(4) 0.001(3) -0.025(3)
C(1) 0.053(2) 0.047(2) 0.047(2) -0.006(2) -0.015(2) -0.011(2)
C(2) 0.054(2) 0.073(3) 0.046(2) -0.015(2) -0.005(2) -0.019(2)
C(3) 0.046(2) 0.051(2) 0.044(2) -0.011(2) -0.006(2) -0.015(2)
C(4) 0.049(2) 0.051(2) 0.038(2) -0.002(2) -0.014(2) -0.015(2)
C(5) 0.049(2) 0.058(3) 0.052(2) -0.005(2) -0.016(2) -0.018(2)
C(6) 0.045(2) 0.044(2) 0.046(2) 0.000(2) -0.013(2) -0.014(2)
C(7) 0.047(2) 0.042(2) 0.042(2) 0.002(2) -0.021(2) -0.011(2)
C(8) 0.054(2) 0.054(2) 0.047(2) -0.002(2) -0.019(2) -0.018(2)
C(9) 0.046(2) 0.044(2) 0.045(2) -0.001(2) -0.017(2) -0.012(2)
C(10) 0.051(2) 0.049(2) 0.041(2) -0.003(2) -0.015(2) -0.009(2)
C(11) 0.066(3) 0.056(3) 0.049(2) -0.008(2) -0.012(2) -0.012(2)
C(12) 0.045(2) 0.047(2) 0.044(2) -0.003(2) -0.009(2) -0.011(2)
C(13) 0.182(7) 0.062(4) 0.126(5) 0.014(4) -0.113(5) -0.005(3)
C(14) 0.138(6) 0.056(3) 0.214(8) 0.003(4) -0.131(6) -0.007(4)
C(15) 0.046(3) 0.071(4) 0.235(9) 0.014(3) -0.050(4) -0.046(5)
C(16) 0.048(3) 0.086(4) 0.198(7) 0.002(3) -0.005(4) -0.069(5)
C(17) 0.103(4) 0.118(5) 0.091(5) -0.037(4) 0.022(4) -0.049(4)
C(18) 0.115(5) 0.101(5) 0.072(4) -0.026(4) 0.002(3) -0.002(3)
C(19) 0.123(5) 0.098(4) 0.082(4) 0.014(4) -0.049(4) 0.000(3)
C(20) 0.092(4) 0.112(5) 0.114(5) 0.011(4) -0.069(4) -0.026(4)
C(21) 0.043(2) 0.082(4) 0.166(6) -0.011(3) -0.022(3) -0.048(4)
C(22) 0.064(3) 0.088(4) 0.135(5) -0.023(3) 0.019(3) -0.046(4)
C(23) 0.148(6) 0.108(5) 0.077(4) -0.053(5) 0.019(4) -0.038(4)
C(24) 0.219(9) 0.083(4) 0.057(4) -0.031(6) -0.035(4) -0.011(3)
C(25) 0.086(3) 0.088(4) 0.069(3) 0.003(3) -0.034(3) -0.008(3)
C(26) 0.077(3) 0.087(4) 0.085(4) 0.010(3) -0.048(3) -0.028(3)
C(27) 0.046(2) 0.094(4) 0.115(4) -0.010(3) -0.018(3) -0.038(3)
C(28) 0.046(2) 0.087(4) 0.119(5) 0.004(3) 0.001(3) -0.032(3)
C(29) 0.093(4) 0.088(4) 0.078(4) -0.014(3) 0.004(3) -0.023(3)
C(30) 0.116(5) 0.090(4) 0.059(3) -0.034(4) 0.003(3) -0.011(3)
C(31) 0.135(5) 0.081(4) 0.071(4) 0.007(4) -0.041(3) -0.012(3)
C(32) 0.117(4) 0.088(4) 0.101(4) 0.039(4) -0.073(4) -0.042(3)
C(33) 0.058(3) 0.064(3) 0.126(5) 0.015(2) -0.037(3) -0.026(3)
C(34) 0.053(2) 0.067(3) 0.113(4) 0.021(2) -0.018(3) -0.030(3)
C(35) 0.069(3) 0.091(4) 0.080(4) -0.003(3) 0.004(3) -0.022(3)
C(36) 0.079(3) 0.112(4) 0.054(3) -0.023(3) -0.003(2) -0.002(3)
C(37) 0.034(2) 0.041(2) 0.080(3) -0.002(2) -0.019(2) -0.022(2)
C(38) 0.037(2) 0.030(2) 0.055(2) -0.002(2) -0.013(2) -0.016(2)
C(39) 0.038(2) 0.034(2) 0.086(3) 0.008(2) -0.023(2) -0.024(2)
C(40) 0.044(2) 0.044(2) 0.082(3) 0.001(2) -0.031(2) -0.022(2)
C(41) 0.038(2) 0.033(2) 0.044(2) -0.001(2) -0.009(1) -0.014(2)
C(42) 0.051(2) 0.035(2) 0.079(3) 0.007(2) -0.030(2) -0.017(2)
C(43) 0.088(4) 0.108(5) 0.082(4) -0.012(4) -0.001(3) -0.043(4)
C(44) 0.128(5) 0.055(3) 0.135(6) -0.018(4) -0.012(4) -0.017(3)
C(45) 0.090(4) 0.084(4) 0.070(4) -0.022(3) -0.020(3) -0.001(3)
C(46) 0.107(4) 0.064(3) 0.127(5) -0.016(3) -0.024(4) -0.040(3)

loop_
_atom_type_symbol
_atom_type_description
_atom_type_scat_dispersion_real
_atom_type_scat_dispersion_imag
_atom_type_scat_source
C C 0.003 0.002
;International Tables for Crystallography

(1992, Vol. C, Tables 4.2.6.8 and 6.1.1.1)

;
N N 0.006 0.003
;International Tables for Crystallography

(1992, Vol. C, Tables 4.2.6.8 and 6.1.1.1)

;
H H 0.000 0.000
;International Tables for Crystallography

(1992, Vol. C, Table 6.1.1.2)

;
O O 0.011 0.006
;International Tables for Crystallography

(1992, Vol. C, Tables 4.2.6.8 and 6.1.1.1)

;
Ni Ni 0.339 1.112
;International Tables for Crystallography

(1992, Vol. C, Tables 4.2.6.8 and 6.1.1.1)

;
S S 0.125 0.123
;International Tables for Crystallography

(1992, Vol. C, Tables 4.2.6.8 and 6.1.1.1)

;

loop_
_geom_angle_atom_site_label_1
_geom_angle_atom_site_label_2
_geom_angle_atom_site_label_3
_geom_angle
_geom_angle_site_symmetry_2
_geom_angle_site_symmetry_3
_geom_angle_publ_flag
S(1) Ni(1) S(5) 92.74(4) 1_555 1_555 yes
S(1) Ni(1) S(6) 178.87(5) 1_555 1_555 yes
S(1) Ni(1) S(10) 86.62(4) 1_555 1_555 yes
S(5) Ni(1) S(6) 87.48(4) 1_555 1_555 yes
S(5) Ni(1) S(10) 179.28(4) 1_555 1_555 yes
S(6) Ni(1) S(10) 93.17(4) 1_555 1_555 yes
S(11) Ni(2) S(15) 93.15(4) 1_555 1_555 yes
S(11) Ni(2) S(16) 178.44(5) 1_555 1_555 yes
S(11) Ni(2) S(20) 86.86(4) 1_555 1_555 yes
S(15) Ni(2) S(16) 87.02(4) 1_555 1_555 yes
S(15) Ni(2) S(20) 178.37(5) 1_555 1_555 yes
S(16) Ni(2) S(20) 93.01(4) 1_555 1_555 yes
Ni(1) S(1) C(1) 102.8(1) 1_555 1_555 yes
C(1) S(2) C(2) 97.8(2) 1_555 1_555 yes
C(2) S(4) C(3) 97.6(2) 1_555 1_555 yes
Ni(1) S(5) C(3) 102.5(1) 1_555 1_555 yes
Ni(1) S(6) C(4) 102.3(1) 1_555 1_555 yes
C(4) S(7) C(5) 98.3(2) 1_555 1_555 yes
C(5) S(9) C(6) 98.0(2) 1_555 1_555 yes
Ni(1) S(10) C(6) 102.1(1) 1_555 1_555 yes
Ni(2) S(11) C(7) 102.4(1) 1_555 1_555 yes
C(7) S(12) C(8) 98.1(2) 1_555 1_555 yes
C(8) S(14) C(9) 97.8(2) 1_555 1_555 yes
Ni(2) S(15) C(9) 102.2(1) 1_555 1_555 yes
Ni(2) S(16) C(10) 102.1(1) 1_555 1_555 yes
C(10) S(17) C(11) 97.7(2) 1_555 1_555 yes
C(11) S(19) C(12) 97.8(2) 1_555 1_555 yes
Ni(2) S(20) C(12) 102.4(1) 1_555 1_555 yes
C(13) O(1) C(24) 112.8(5) 1_555 1_555 yes
C(14) O(2) C(15) 112.5(5) 1_555 1_555 yes
C(16) O(3) C(17) 113.3(5) 1_555 1_555 yes
C(18) O(4) C(19) 113.6(5) 1_555 1_555 yes
C(20) O(5) C(21) 112.9(4) 1_555 1_555 yes
C(22) O(6) C(23) 114.1(5) 1_555 1_555 yes
C(25) O(7) C(36) 113.8(4) 1_555 1_555 yes
C(26) O(8) C(27) 112.2(4) 1_555 1_555 yes
C(28) O(9) C(29) 112.4(4) 1_555 1_555 yes
C(30) O(10) C(31) 113.6(4) 1_555 1_555 yes
C(32) O(11) C(33) 113.5(4) 1_555 1_555 yes
C(34) O(12) C(35) 112.1(4) 1_555 1_555 yes
S(1) C(1) S(2) 123.0(2) 1_555 1_555 yes
S(1) C(1) C(3) 120.5(3) 1_555 1_555 yes
S(2) C(1) C(3) 116.5(3) 1_555 1_555 yes
S(2) C(2) S(3) 123.1(3) 1_555 1_555 yes
S(2) C(2) S(4) 113.0(2) 1_555 1_555 yes
S(3) C(2) S(4) 123.9(3) 1_555 1_555 yes
S(4) C(3) S(5) 123.5(2) 1_555 1_555 yes
S(4) C(3) C(1) 115.0(3) 1_555 1_555 yes
S(5) C(3) C(1) 121.5(3) 1_555 1_555 yes
S(6) C(4) S(7) 123.3(2) 1_555 1_555 yes
S(6) C(4) C(6) 121.1(3) 1_555 1_555 yes
S(7) C(4) C(6) 115.6(3) 1_555 1_555 yes
S(7) C(5) S(8) 124.0(2) 1_555 1_555 yes
S(7) C(5) S(9) 112.2(2) 1_555 1_555 yes
S(8) C(5) S(9) 123.8(2) 1_555 1_555 yes
S(9) C(6) S(10) 122.8(2) 1_555 1_555 yes
S(9) C(6) C(4) 115.9(3) 1_555 1_555 yes
S(10) C(6) C(4) 121.4(3) 1_555 1_555 yes
S(11) C(7) S(12) 123.4(2) 1_555 1_555 yes
S(11) C(7) C(9) 121.3(3) 1_555 1_555 yes
S(12) C(7) C(9) 115.3(3) 1_555 1_555 yes
S(12) C(8) S(13) 123.6(2) 1_555 1_555 yes
S(12) C(8) S(14) 112.8(2) 1_555 1_555 yes
S(13) C(8) S(14) 123.7(2) 1_555 1_555 yes
S(14) C(9) S(15) 123.1(2) 1_555 1_555 yes
S(14) C(9) C(7) 115.9(3) 1_555 1_555 yes
S(15) C(9) C(7) 121.0(3) 1_555 1_555 yes
S(16) C(10) S(17) 123.1(2) 1_555 1_555 yes
S(16) C(10) C(12) 121.2(3) 1_555 1_555 yes
S(17) C(10) C(12) 115.7(3) 1_555 1_555 yes
S(17) C(11) S(18) 123.2(3) 1_555 1_555 yes
S(17) C(11) S(19) 113.0(2) 1_555 1_555 yes
S(18) C(11) S(19) 123.8(3) 1_555 1_555 yes
S(19) C(12) S(20) 122.9(2) 1_555 1_555 yes
S(19) C(12) C(10) 115.8(3) 1_555 1_555 yes
S(20) C(12) C(10) 121.2(3) 1_555 1_555 yes
O(1) C(13) C(14) 109.1(4) 1_555 1_555 yes
O(2) C(14) C(13) 109.1(5) 1_555 1_555 yes
O(2) C(15) C(16) 108.9(4) 1_555 1_555 yes
O(3) C(16) C(15) 110.0(5) 1_555 1_555 yes
O(3) C(17) C(18) 109.4(5) 1_555 1_555 yes
O(4) C(18) C(17) 107.6(4) 1_555 1_555 yes
O(4) C(19) C(20) 108.6(4) 1_555 1_555 yes
O(5) C(20) C(19) 108.8(4) 1_555 1_555 yes
O(5) C(21) C(22) 109.2(4) 1_555 1_555 yes
O(6) C(22) C(21) 110.5(4) 1_555 1_555 yes
O(6) C(23) C(24) 109.6(5) 1_555 1_555 yes
O(1) C(24) C(23) 110.5(5) 1_555 1_555 yes
O(7) C(25) C(26) 108.8(4) 1_555 1_555 yes
O(8) C(26) C(25) 108.6(4) 1_555 1_555 yes
O(8) C(27) C(28) 109.0(4) 1_555 1_555 yes
O(9) C(28) C(27) 109.1(4) 1_555 1_555 yes
O(9) C(29) C(30) 108.5(4) 1_555 1_555 yes
O(10) C(30) C(29) 109.8(4) 1_555 1_555 yes
O(10) C(31) C(32) 110.2(4) 1_555 1_555 yes
O(11) C(32) C(31) 108.9(4) 1_555 1_555 yes
O(11) C(33) C(34) 110.1(4) 1_555 1_555 yes
O(12) C(34) C(33) 109.4(4) 1_555 1_555 yes
O(12) C(35) C(36) 110.3(4) 1_555 1_555 yes
O(7) C(36) C(35) 108.9(4) 1_555 1_555 yes
C(38) C(37) C(39) 119.7(3) 1_555 2_644 yes
N(1) C(38) C(37) 119.7(3) 1_555 1_555 yes
N(1) C(38) C(39) 119.6(3) 1_555 1_555 yes
C(37) C(38) C(39) 120.7(3) 1_555 1_555 yes
C(41) C(40) C(42) 119.4(3) 1_555 2_635 yes
N(2) C(41) C(40) 119.3(3) 1_555 1_555 yes
N(2) C(41) C(42) 119.7(3) 1_555 1_555 yes
C(40) C(41) C(42) 121.0(3) 1_555 1_555 yes
N(3) C(43) C(44) 179.1(8) 1_555 1_555 yes
N(4) C(45) C(46) 179.6(6) 1_555 1_555 yes

loop_
_geom_bond_atom_site_label_1
_geom_bond_atom_site_label_2
_geom_bond_distance
_geom_bond_site_symmetry_2
_geom_bond_publ_flag
Ni(1) S(1) 2.151(1) . yes
Ni(1) S(5) 2.162(1) . yes
Ni(1) S(6) 2.162(1) . yes
Ni(1) S(10) 2.164(1) . yes
Ni(2) S(11) 2.159(1) . yes
Ni(2) S(15) 2.167(1) . yes
Ni(2) S(16) 2.161(1) . yes
Ni(2) S(20) 2.160(1) . yes
S(1) C(1) 1.718(4) . yes
S(2) C(1) 1.734(4) . yes
S(2) C(2) 1.713(4) . yes
S(3) C(2) 1.649(4) . yes
S(4) C(2) 1.735(4) . yes
S(4) C(3) 1.745(4) . yes
S(5) C(3) 1.702(4) . yes
S(6) C(4) 1.714(4) . yes
S(7) C(4) 1.739(4) . yes
S(7) C(5) 1.726(4) . yes
S(8) C(5) 1.639(4) . yes
S(9) C(5) 1.736(4) . yes
S(9) C(6) 1.739(4) . yes
S(10) C(6) 1.715(4) . yes
S(11) C(7) 1.713(4) . yes
S(12) C(7) 1.741(4) . yes
S(12) C(8) 1.717(4) . yes
S(13) C(8) 1.651(4) . yes
S(14) C(8) 1.731(4) . yes
S(14) C(9) 1.732(4) . yes
S(15) C(9) 1.715(4) . yes
S(16) C(10) 1.710(4) . yes
S(17) C(10) 1.742(4) . yes
S(17) C(11) 1.731(4) . yes
S(18) C(11) 1.648(4) . yes
S(19) C(11) 1.724(4) . yes
S(19) C(12) 1.744(4) . yes
S(20) C(12) 1.702(4) . yes
O(1) C(13) 1.447(7) . yes
O(1) C(24) 1.402(8) . yes
O(2) C(14) 1.377(8) . yes
O(2) C(15) 1.434(7) . yes
O(3) C(16) 1.401(7) . yes
O(3) C(17) 1.428(7) . yes
O(4) C(18) 1.419(6) . yes
O(4) C(19) 1.411(6) . yes
O(5) C(20) 1.410(6) . yes
O(5) C(21) 1.413(5) . yes
O(6) C(22) 1.411(7) . yes
O(6) C(23) 1.425(7) . yes
O(7) C(25) 1.416(6) . yes
O(7) C(36) 1.434(5) . yes
O(8) C(26) 1.419(5) . yes
O(8) C(27) 1.418(5) . yes
O(9) C(28) 1.431(6) . yes
O(9) C(29) 1.398(6) . yes
O(10) C(30) 1.436(6) . yes
O(10) C(31) 1.413(6) . yes
O(11) C(32) 1.418(6) . yes
O(11) C(33) 1.389(6) . yes
O(12) C(34) 1.419(5) . yes
O(12) C(35) 1.399(6) . yes
N(1) C(38) 1.465(4) . yes
N(2) C(41) 1.468(4) . yes
N(3) C(43) 1.141(8) . yes
N(4) C(45) 1.151(7) . yes
C(1) C(3) 1.362(5) . yes
C(4) C(6) 1.365(5) . yes
C(7) C(9) 1.370(5) . yes
C(10) C(12) 1.366(5) . yes
C(13) C(14) 1.481(9) . yes
C(15) C(16) 1.447(9) . yes
C(17) C(18) 1.450(9) . yes
C(19) C(20) 1.474(7) . yes
C(21) C(22) 1.472(8) . yes
C(23) C(24) 1.494(10) . yes
C(25) C(26) 1.479(6) . yes
C(27) C(28) 1.465(7) . yes
C(29) C(30) 1.480(8) . yes
C(31) C(32) 1.473(8) . yes
C(33) C(34) 1.487(7) . yes
C(35) C(36) 1.470(7) . yes
C(37) C(38) 1.373(5) . yes
C(37) C(39) 1.387(5) 2_644 yes
C(38) C(39) 1.373(4) . yes
C(40) C(41) 1.371(5) . yes
C(40) C(42) 1.393(5) 2_635 yes
C(41) C(42) 1.360(5) . yes
C(43) C(44) 1.418(8) . yes
C(45) C(46) 1.455(8) . yes

loop_
_geom_contact_atom_site_label_1
_geom_contact_atom_site_label_2
_geom_contact_distance
_geom_contact_site_symmetry_2
S(2) N(3) 3.531(6) 2_645
S(3) S(8) 3.564(2) 1_556
S(5) S(12) 3.566(2) 1_455
S(6) S(12) 3.435(2) 1_455
S(13) S(18) 3.509(2) 1_556
S(17) N(4) 3.562(6) 2_654
O(1) N(1) 2.911(5) 2_644
O(2) N(1) 2.932(4) 2_644
O(2) C(46) 3.534(6) .
O(3) N(1) 2.905(4) 2_644
O(3) C(38) 3.580(5) 2_644
O(4) N(1) 2.959(4) 2_644
O(5) N(1) 2.881(4) 2_644
O(5) C(37) 3.305(4) 2_644
O(5) C(38) 3.550(4) 2_644
O(6) N(1) 2.931(4) 2_644
O(6) C(46) 3.551(7) .
O(7) N(2) 2.980(4) 2_645
O(7) C(44) 3.485(6) 2_645
O(8) N(2) 2.885(4) 2_645
O(8) C(40) 3.291(4) 2_645
O(8) C(41) 3.557(4) 2_645
O(9) N(2) 2.962(4) 2_645
O(10) N(2) 2.983(4) 2_645
O(11) N(2) 2.949(4) 2_645
O(12) N(2) 2.872(4) 2_645
O(12) C(41) 3.546(4) 2_645
N(1) C(46) 3.406(6) 2_644
N(2) C(44) 3.517(6) .
N(3) C(43) 3.272(7) 2_645
N(3) C(44) 3.360(9) 2_645
N(3) C(19) 3.531(8) .
N(4) C(45) 3.293(6) 2_654
N(4) C(46) 3.301(8) 2_654
N(4) C(25) 3.475(7) .
C(43) C(43) 3.30(1) 2_645
C(45) C(45) 3.24(1) 2_654
